data_7055037
loop_
_publ_author_name
'Keypour, Hassan'
'Shayesteh, Maryam'
'Salehzadeh, Sadegh'
'Dhers, S\'ebastien'
'Maleki, Farahnaz'
'\"Unver, H\"useyin'
'Dilek, Nefise'

_publ_section_title
;
 Probing the effect of arm length and inter- and intramolecular
 interactions in the formation of Cu(ii) complexes of Schiff base ligands
 derived from some unsymmetrical tripodal amines
;
_journal_issue 9
_journal_name_full 'New J. Chem.'
_journal_page_first 7429
_journal_paper_doi 10.1039/C5NJ01318F
_journal_volume 39
_journal_year 2015
_chemical_formula_sum 'C44 H62 Cl2 Cu2 N6 O15'
_chemical_formula_weight 1112.98
_chemical_name_systematic
; 
 ? 
;
_space_group_IT_number 2
_symmetry_cell_setting triclinic
_symmetry_space_group_name_Hall '-P 1'
_symmetry_space_group_name_H-M 'P -1'
_atom_sites_solution_hydrogens geom
_atom_sites_solution_primary direct
_atom_sites_solution_secondary difmap
_audit_creation_method SHELXL-97
_audit_update_record
;
2015-07-13 deposited with the CCDC.
2015-07-20 downloaded from the CCDC.
;
_cell_angle_alpha 90.039(2)
_cell_angle_beta 91.901(2)
_cell_angle_gamma 111.884(2)
_cell_formula_units_Z 4
_cell_length_a 13.9094(3)
_cell_length_b 18.2391(4)
_cell_length_c 20.6775(6)
_cell_measurement_reflns_used 23038
_cell_measurement_temperature 100(2)
_cell_measurement_theta_max 76.5940
_cell_measurement_theta_min 4.1100
_cell_volume 4864.6(2)
_computing_structure_refinement 'SHELXL-97 (Sheldrick, 1997)'
_computing_structure_solution 'SHELXS-97 (Sheldrick, 1990)'
_diffrn_ambient_temperature 100(2)
_diffrn_measured_fraction_theta_full 0.949
_diffrn_measured_fraction_theta_max 0.949
_diffrn_measurement_device_type 'SuperNova, Dual, Cu at zero, Atlas'
_diffrn_measurement_method '\w scans'
_diffrn_radiation_monochromator graphite
_diffrn_radiation_source 'fine-focus sealed tube'
_diffrn_radiation_type CuK\a
_diffrn_radiation_wavelength 1.54184
_diffrn_reflns_av_R_equivalents 0.0991
_diffrn_reflns_av_sigmaI/netI 0.0835
_diffrn_reflns_limit_h_max 17
_diffrn_reflns_limit_h_min -17
_diffrn_reflns_limit_k_max 23
_diffrn_reflns_limit_k_min -22
_diffrn_reflns_limit_l_max 26
_diffrn_reflns_limit_l_min -22
_diffrn_reflns_number 50199
_diffrn_reflns_theta_full 77.01
_diffrn_reflns_theta_max 77.01
_diffrn_reflns_theta_min 3.35
_exptl_absorpt_coefficient_mu 2.715
_exptl_absorpt_correction_T_max 0.7730
_exptl_absorpt_correction_T_min 0.6706
_exptl_absorpt_correction_type multi-scan
_exptl_absorpt_process_details 'SCALE3 ABSPACK (CrysAlisPro)'
_exptl_crystal_colour green
_exptl_crystal_density_diffrn 1.520
_exptl_crystal_density_method 'not measured'
_exptl_crystal_description block
_exptl_crystal_F_000 2320
_exptl_crystal_size_max 0.16
_exptl_crystal_size_mid 0.14
_exptl_crystal_size_min 0.10
_refine_diff_density_max 3.232
_refine_diff_density_min -1.079
_refine_diff_density_rms 0.228
_refine_ls_extinction_method none
_refine_ls_goodness_of_fit_ref 1.070
_refine_ls_hydrogen_treatment constr
_refine_ls_matrix_type full
_refine_ls_number_parameters 1207
_refine_ls_number_reflns 19503
_refine_ls_number_restraints 48
_refine_ls_restrained_S_all 1.069
_refine_ls_R_factor_all 0.1730
_refine_ls_R_factor_gt 0.1565
_refine_ls_shift/su_max 0.000
_refine_ls_shift/su_mean 0.000
_refine_ls_structure_factor_coef Fsqd
_refine_ls_weighting_details 'calc w=1/[\s^2^(Fo^2^)+(0.0568P)^2^+247.9027P] where P=(Fo^2^+2Fc^2^)/3'
_refine_ls_weighting_scheme calc
_refine_ls_wR_factor_gt 0.3844
_refine_ls_wR_factor_ref 0.3908
_reflns_number_gt 16966
_reflns_number_total 19503
_reflns_threshold_expression >2sigma(I)
_cod_data_source_file c5nj01318f2.cif
_cod_data_source_block ms29
_cod_depositor_comments
;
The following automatic conversions were performed:

'_symmetry_cell_setting' value 'Triclinic' changed to 'triclinic'
according to
/usr/data/users/saulius/crontab/automatic-downloads/rss-feeds/RSC/lib/dictionaries/cif_core.dic
dictionary named 'cif_core.dic' version 2.4.2 from 2011-04-26.

Automatic conversion script
Id: cif_fix_values 3271 2015-04-21 07:52:19Z andrius 

 Adding full bibliography for 7055035--7055039.cif.
;
_cod_original_sg_symbol_H-M P-1
_cod_database_code 7055037

loop_
_symmetry_equiv_pos_as_xyz
'x, y, z'
'-x, -y, -z'

loop_
_atom_site_label
_atom_site_type_symbol
_atom_site_fract_x
_atom_site_fract_y
_atom_site_fract_z
_atom_site_U_iso_or_equiv
_atom_site_adp_type
_atom_site_occupancy
_atom_site_symmetry_multiplicity
_atom_site_calc_flag
_atom_site_refinement_flags
Cu1 Cu 1.80953(13) 0.38839(10) 0.02837(9) 0.0193(4) Uani 1 1 d .
Cu2 Cu 1.69757(13) 0.10260(10) -0.03267(8) 0.0174(4) Uani 1 1 d .
Cu3 Cu 1.80294(13) -0.09639(10) 0.46802(8) 0.0169(4) Uani 1 1 d .
Cu4 Cu 1.68272(13) -0.38562(10) 0.51949(9) 0.0183(4) Uani 1 1 d .
C1 C 1.9295(10) 0.4155(8) -0.0944(6) 0.026(3) Uani 1 1 d .
H1 H 1.9572 0.3784 -0.0784 0.031 Uiso 1 1 calc R
C2 C 1.9552(10) 0.4454(8) -0.1552(6) 0.026(3) Uani 1 1 d .
H2 H 2.0014 0.4302 -0.1798 0.032 Uiso 1 1 calc R
C3 C 1.9130(10) 0.4980(8) -0.1802(7) 0.029(3) Uani 1 1 d .
H3 H 1.9276 0.5177 -0.2228 0.035 Uiso 1 1 calc R
C4 C 1.8494(10) 0.5208(8) -0.1419(7) 0.028(3) Uani 1 1 d .
H4 H 1.8190 0.5562 -0.1580 0.033 Uiso 1 1 calc R
C5 C 1.8305(9) 0.4918(7) -0.0800(6) 0.023(3) Uani 1 1 d .
C6 C 1.7721(11) 0.5187(7) -0.0331(7) 0.029(3) Uani 1 1 d .
H6A H 1.7240 0.5385 -0.0569 0.035 Uiso 1 1 calc R
H6B H 1.8212 0.5631 -0.0068 0.035 Uiso 1 1 calc R
C7 C 1.6170(9) 0.4023(7) -0.0245(7) 0.024(3) Uani 1 1 d .
H7A H 1.6318 0.3993 -0.0707 0.029 Uiso 1 1 calc R
H7B H 1.5628 0.4251 -0.0218 0.029 Uiso 1 1 calc R
C8 C 1.5767(10) 0.3190(7) 0.0034(7) 0.028(3) Uani 1 1 d .
H8A H 1.5584 0.3202 0.0492 0.034 Uiso 1 1 calc R
H8B H 1.5148 0.2839 -0.0217 0.034 Uiso 1 1 calc R
C9 C 1.6827(10) 0.4924(8) 0.0671(7) 0.026(3) Uani 1 1 d .
H9A H 1.6213 0.4532 0.0870 0.031 Uiso 1 1 calc R
H9B H 1.6634 0.5364 0.0514 0.031 Uiso 1 1 calc R
C10 C 1.7706(10) 0.5240(8) 0.1185(7) 0.026(3) Uani 1 1 d .
H10A H 1.8364 0.5280 0.0990 0.031 Uiso 1 1 calc R
H10B H 1.7774 0.5780 0.1316 0.031 Uiso 1 1 calc R
C11 C 1.7549(10) 0.4730(8) 0.1789(6) 0.026(3) Uani 1 1 d .
H11A H 1.7004 0.4804 0.2048 0.031 Uiso 1 1 calc R
H11B H 1.8200 0.4913 0.2057 0.031 Uiso 1 1 calc R
C12 C 1.7234(10) 0.3844(8) 0.1631(7) 0.027(3) Uani 1 1 d .
H12A H 1.7151 0.3549 0.2040 0.032 Uiso 1 1 calc R
H12B H 1.6556 0.3651 0.1392 0.032 Uiso 1 1 calc R
C13 C 1.8568(10) 0.3376(7) 0.1551(6) 0.024(3) Uani 1 1 d .
H13 H 1.8437 0.3288 0.1998 0.028 Uiso 1 1 calc R
C14 C 1.9393(10) 0.3145(7) 0.1304(6) 0.022(2) Uani 1 1 d .
C15 C 1.9508(8) 0.3098(7) 0.0637(6) 0.017(2) Uani 1 1 d .
C16 C 2.0325(9) 0.2881(7) 0.0428(6) 0.023(3) Uani 1 1 d .
C17 C 2.0993(9) 0.2719(8) 0.0882(7) 0.028(3) Uani 1 1 d .
H17 H 2.1555 0.2591 0.0740 0.033 Uiso 1 1 calc R
C18 C 2.0828(10) 0.2749(8) 0.1541(7) 0.029(3) Uani 1 1 d .
H18 H 2.1268 0.2626 0.1847 0.035 Uiso 1 1 calc R
C19 C 2.0029(10) 0.2954(8) 0.1753(6) 0.027(3) Uani 1 1 d .
H19 H 1.9914 0.2965 0.2203 0.032 Uiso 1 1 calc R
C20 C 2.1244(11) 0.2661(9) -0.0460(8) 0.034(3) Uani 1 1 d .
H20A H 2.1906 0.3017 -0.0265 0.041 Uiso 1 1 calc R
H20B H 2.1262 0.2708 -0.0932 0.041 Uiso 1 1 calc R
H20C H 2.1130 0.2115 -0.0342 0.041 Uiso 1 1 calc R
N1 N 1.8664(8) 0.4367(6) -0.0565(6) 0.024(2) Uani 1 1 d .
N2 N 1.7120(7) 0.4544(6) 0.0107(5) 0.021(2) Uani 1 1 d .
N3 N 1.8007(8) 0.3679(6) 0.1238(5) 0.022(2) Uani 1 1 d .
O1 O 1.6603(7) 0.2929(5) -0.0018(5) 0.027(2) Uani 1 1 d .
H1X H 1.6597 0.2480 0.0110 0.032 Uiso 1 1 d .
O2 O 1.8902(7) 0.3234(5) 0.0186(4) 0.0223(18) Uani 1 1 d .
O3 O 2.0419(7) 0.2868(6) -0.0227(4) 0.028(2) Uani 1 1 d .
C21 C 1.4806(9) 0.1053(8) -0.0442(6) 0.023(3) Uani 1 1 d .
H21 H 1.4932 0.1270 -0.0015 0.028 Uiso 1 1 calc R
C22 C 1.3906(10) 0.0992(8) -0.0780(7) 0.031(3) Uani 1 1 d .
H22 H 1.3418 0.1168 -0.0589 0.037 Uiso 1 1 calc R
C23 C 1.3724(10) 0.0677(8) -0.1389(7) 0.029(3) Uani 1 1 d .
H23 H 1.3117 0.0638 -0.1634 0.034 Uiso 1 1 calc R
C24 C 1.4450(10) 0.0413(8) -0.1641(7) 0.029(3) Uani 1 1 d .
H24 H 1.4338 0.0181 -0.2062 0.035 Uiso 1 1 calc R
C25 C 1.5321(9) 0.0485(7) -0.1288(6) 0.019(2) Uiso 1 1 d .
C26 C 1.6101(9) 0.0148(7) -0.1490(6) 0.023(3) Uani 1 1 d .
H26A H 1.5921 -0.0386 -0.1308 0.027 Uiso 1 1 calc R
H26B H 1.6070 0.0095 -0.1968 0.027 Uiso 1 1 calc R
C27 C 1.7535(9) 0.1387(8) -0.1674(6) 0.024(3) Uani 1 1 d .
H27A H 1.7800 0.1269 -0.2084 0.029 Uiso 1 1 calc R
H27B H 1.6945 0.1548 -0.1784 0.029 Uiso 1 1 calc R
C28 C 1.8373(9) 0.2056(7) -0.1331(6) 0.021(2) Uani 1 1 d .
H28A H 1.8981 0.1915 -0.1224 0.025 Uiso 1 1 calc R
H28B H 1.8596 0.2535 -0.1601 0.025 Uiso 1 1 calc R
C29 C 1.7826(10) 0.0186(8) -0.1373(6) 0.026(3) Uani 1 1 d .
H29A H 1.8553 0.0557 -0.1409 0.031 Uiso 1 1 calc R
H29B H 1.7611 -0.0116 -0.1785 0.031 Uiso 1 1 calc R
C30 C 1.7771(11) -0.0387(9) -0.0820(8) 0.036(3) Uani 1 1 d .
H30A H 1.7131 -0.0482 -0.0582 0.043 Uiso 1 1 calc R
H30B H 1.7729 -0.0899 -0.1005 0.043 Uiso 1 1 calc R
C31 C 1.8704(12) -0.0078(10) -0.0347(9) 0.043(4) Uani 1 1 d .
H31A H 1.8555 -0.0417 0.0040 0.051 Uiso 1 1 calc R
H31B H 1.9307 -0.0132 -0.0553 0.051 Uiso 1 1 calc R
C32 C 1.8998(10) 0.0760(9) -0.0130(8) 0.034(3) Uani 1 1 d .
H32A H 1.9192 0.1104 -0.0513 0.041 Uiso 1 1 calc R
H32B H 1.9617 0.0903 0.0165 0.041 Uiso 1 1 calc R
C33 C 1.8277(10) 0.1028(8) 0.0802(6) 0.025(3) Uani 1 1 d .
H33 H 1.8870 0.0966 0.0997 0.029 Uiso 1 1 calc R
C34 C 1.7611(10) 0.1235(7) 0.1241(6) 0.023(3) Uani 1 1 d .
C35 C 1.6791(10) 0.1452(7) 0.1009(6) 0.022(2) Uiso 1 1 d .
C36 C 1.6158(10) 0.1631(8) 0.1454(6) 0.027(3) Uani 1 1 d .
C37 C 1.6368(12) 0.1610(9) 0.2113(6) 0.036(3) Uani 1 1 d .
H37 H 1.5932 0.1717 0.2413 0.043 Uiso 1 1 calc R
C38 C 1.7207(13) 0.1433(9) 0.2340(7) 0.042(4) Uani 1 1 d .
H38 H 1.7355 0.1443 0.2793 0.050 Uiso 1 1 calc R
C39 C 1.7817(12) 0.1247(9) 0.1927(7) 0.035(3) Uani 1 1 d .
H39 H 1.8383 0.1123 0.2091 0.041 Uiso 1 1 calc R
C40 C 1.4713(13) 0.2029(9) 0.1589(8) 0.044(4) Uani 1 1 d .
H40A H 1.4436 0.1627 0.1919 0.053 Uiso 1 1 calc R
H40B H 1.4139 0.2083 0.1332 0.053 Uiso 1 1 calc R
H40C H 1.5125 0.2536 0.1798 0.053 Uiso 1 1 calc R
N4 N 1.5507(7) 0.0808(6) -0.0709(5) 0.022(2) Uani 1 1 d .
N5 N 1.7156(7) 0.0645(6) -0.1273(5) 0.022(2) Uani 1 1 d .
N6 N 1.8163(8) 0.0924(6) 0.0208(5) 0.023(2) Uani 1 1 d .
O4 O 1.7912(6) 0.2182(5) -0.0759(4) 0.0208(17) Uani 1 1 d .
H4X H 1.8227 0.2516 -0.0458 0.025 Uiso 1 1 d .
O5 O 1.6585(6) 0.1498(5) 0.0389(4) 0.0211(17) Uani 1 1 d .
O6 O 1.5355(8) 0.1795(6) 0.1175(5) 0.032(2) Uani 1 1 d .
C41 C 2.0061(10) -0.1141(8) 0.4413(6) 0.025(3) Uiso 1 1 d .
H41 H 1.9997 -0.1387 0.4823 0.030 Uiso 1 1 calc R
C42 C 2.0869(10) -0.1106(8) 0.4038(7) 0.028(3) Uani 1 1 d .
H42 H 2.1369 -0.1310 0.4191 0.033 Uiso 1 1 calc R
C43 C 2.0950(9) -0.0771(8) 0.3437(6) 0.026(3) Uani 1 1 d .
H43 H 2.1497 -0.0753 0.3166 0.031 Uiso 1 1 calc R
C44 C 2.0219(10) -0.0459(8) 0.3229(7) 0.028(3) Uani 1 1 d .
H44 H 2.0251 -0.0231 0.2814 0.033 Uiso 1 1 calc R
C45 C 1.9447(9) -0.0491(7) 0.3644(6) 0.021(2) Uani 1 1 d .
C46 C 1.8698(9) -0.0107(8) 0.3500(6) 0.024(3) Uani 1 1 d .
H46A H 1.8619 -0.0066 0.3025 0.029 Uiso 1 1 calc R
H46B H 1.8970 0.0435 0.3687 0.029 Uiso 1 1 calc R
C47 C 1.7130(11) -0.1282(8) 0.3346(7) 0.028(3) Uiso 1 1 d .
H47A H 1.6779 -0.1140 0.2970 0.034 Uiso 1 1 calc R
H47B H 1.7650 -0.1480 0.3182 0.034 Uiso 1 1 calc R
C48 C 1.6344(10) -0.1921(8) 0.3725(6) 0.025(3) Uiso 1 1 d .
H48A H 1.5812 -0.1735 0.3887 0.030 Uiso 1 1 calc R
H48B H 1.5996 -0.2398 0.3450 0.030 Uiso 1 1 calc R
C49 C 1.7055(9) -0.0038(8) 0.3741(6) 0.024(3) Uani 1 1 d .
H49A H 1.6307 -0.0366 0.3756 0.028 Uiso 1 1 calc R
H49B H 1.7173 0.0247 0.3326 0.028 Uiso 1 1 calc R
C50 C 1.7354(10) 0.0556(7) 0.4295(7) 0.026(3) Uani 1 1 d .
H50A H 1.7416 0.1080 0.4127 0.031 Uiso 1 1 calc R
H50B H 1.8042 0.0605 0.4480 0.031 Uiso 1 1 calc R
C51 C 1.6564(9) 0.0325(8) 0.4835(7) 0.026(3) Uani 1 1 d .
H51A H 1.6882 0.0656 0.5223 0.031 Uiso 1 1 calc R
H51B H 1.5956 0.0448 0.4692 0.031 Uiso 1 1 calc R
C52 C 1.6189(9) -0.0538(8) 0.5027(6) 0.021(2) Uani 1 1 d .
H52A H 1.5667 -0.0631 0.5362 0.025 Uiso 1 1 calc R
H52B H 1.5843 -0.0871 0.4645 0.025 Uiso 1 1 calc R
C53 C 1.6991(9) -0.0938(7) 0.5882(6) 0.020(2) Uani 1 1 d .
H53 H 1.6445 -0.0873 0.6109 0.024 Uiso 1 1 calc R
C54 C 1.7692(9) -0.1194(7) 0.6258(6) 0.021(2) Uani 1 1 d .
C55 C 1.8437(9) -0.1423(6) 0.5982(5) 0.016(2) Uani 1 1 d .
C56 C 1.9103(10) -0.1660(7) 0.6394(6) 0.023(3) Uani 1 1 d .
C57 C 1.9030(10) -0.1640(8) 0.7054(6) 0.025(3) Uani 1 1 d .
H57 H 1.9507 -0.1769 0.7325 0.030 Uiso 1 1 calc R
C58 C 1.8272(11) -0.1434(8) 0.7330(6) 0.029(3) Uani 1 1 d .
H58 H 1.8209 -0.1447 0.7786 0.035 Uiso 1 1 calc R
C59 C 1.7611(11) -0.1209(8) 0.6941(6) 0.026(3) Uani 1 1 d .
H59 H 1.7095 -0.1063 0.7131 0.031 Uiso 1 1 calc R
C60 C 2.0493(10) -0.2130(8) 0.6445(7) 0.030(3) Uani 1 1 d .
H60A H 2.0955 -0.1699 0.6723 0.035 Uiso 1 1 calc R
H60B H 2.0906 -0.2310 0.6155 0.035 Uiso 1 1 calc R
H60C H 2.0079 -0.2570 0.6713 0.035 Uiso 1 1 calc R
N7 N 1.9356(7) -0.0839(6) 0.4221(5) 0.020(2) Uani 1 1 d .
N8 N 1.7665(8) -0.0561(6) 0.3769(5) 0.024(2) Uani 1 1 d .
N9 N 1.7016(7) -0.0786(6) 0.5275(5) 0.0167(19) Uani 1 1 d .
O7 O 1.6907(7) -0.2093(5) 0.4247(4) 0.0246(19) Uani 1 1 d .
H7X H 1.6626 -0.2447 0.4528 0.030 Uiso 1 1 d .
O8 O 1.8530(6) -0.1460(5) 0.5354(4) 0.0197(17) Uani 1 1 d .
O9 O 1.9815(7) -0.1852(5) 0.6067(4) 0.0254(19) Uani 1 1 d .
C61 C 1.5614(9) -0.4052(8) 0.3916(7) 0.026(3) Uani 1 1 d .
H61 H 1.5380 -0.3660 0.4072 0.031 Uiso 1 1 calc R
C62 C 1.5336(9) -0.4333(8) 0.3293(7) 0.027(3) Uani 1 1 d .
H62 H 1.4934 -0.4130 0.3020 0.033 Uiso 1 1 calc R
C63 C 1.5661(11) -0.4926(9) 0.3072(8) 0.037(3) Uani 1 1 d .
H63 H 1.5488 -0.5131 0.2643 0.044 Uiso 1 1 calc R
C64 C 1.6224(10) -0.5202(8) 0.3476(7) 0.031(3) Uani 1 1 d .
H64 H 1.6450 -0.5603 0.3330 0.037 Uiso 1 1 calc R
C65 C 1.6471(9) -0.4913(7) 0.4092(7) 0.025(3) Uani 1 1 d .
C66 C 1.7043(10) -0.5220(8) 0.4589(7) 0.027(3) Uani 1 1 d .
H66A H 1.6538 -0.5630 0.4851 0.032 Uiso 1 1 calc R
H66B H 1.7471 -0.5465 0.4368 0.032 Uiso 1 1 calc R
C67 C 1.8642(9) -0.4071(7) 0.4655(7) 0.024(3) Uani 1 1 d .
H67A H 1.8434 -0.4053 0.4194 0.029 Uiso 1 1 calc R
H67B H 1.9162 -0.4322 0.4675 0.029 Uiso 1 1 calc R
C68 C 1.9129(9) -0.3239(7) 0.4922(8) 0.029(3) Uani 1 1 d .
H68A H 1.9393 -0.3237 0.5373 0.035 Uiso 1 1 calc R
H68B H 1.9709 -0.2915 0.4655 0.035 Uiso 1 1 calc R
C69 C 1.8075(10) -0.4945(8) 0.5581(7) 0.028(3) Uani 1 1 d .
H69A H 1.8723 -0.4559 0.5781 0.033 Uiso 1 1 calc R
H69B H 1.8224 -0.5402 0.5421 0.033 Uiso 1 1 calc R
C70 C 1.7245(10) -0.5222(8) 0.6089(7) 0.028(3) Uani 1 1 d .
H70A H 1.7157 -0.5764 0.6223 0.033 Uiso 1 1 calc R
H70B H 1.6576 -0.5240 0.5896 0.033 Uiso 1 1 calc R
C71 C 1.7530(11) -0.4675(8) 0.6685(7) 0.032(3) Uani 1 1 d .
H71A H 1.6929 -0.4832 0.6969 0.038 Uiso 1 1 calc R
H71B H 1.8109 -0.4751 0.6930 0.038 Uiso 1 1 calc R
C72 C 1.7844(10) -0.3804(8) 0.6532(7) 0.027(3) Uani 1 1 d .
H72A H 1.7996 -0.3495 0.6943 0.033 Uiso 1 1 calc R
H72B H 1.8487 -0.3630 0.6286 0.033 Uiso 1 1 calc R
C73 C 1.6504(10) -0.3309(7) 0.6474(6) 0.023(3) Uani 1 1 d .
H73 H 1.6672 -0.3220 0.6924 0.027 Uiso 1 1 calc R
C74 C 1.5699(9) -0.3069(7) 0.6231(6) 0.023(3) Uani 1 1 d .
C75 C 1.5481(9) -0.3039(7) 0.5573(6) 0.019(2) Uani 1 1 d .
C76 C 1.4650(9) -0.2804(7) 0.5374(7) 0.023(3) Uani 1 1 d .
C77 C 1.4069(11) -0.2631(8) 0.5843(8) 0.034(3) Uani 1 1 d .
H77 H 1.3501 -0.2488 0.5712 0.041 Uiso 1 1 calc R
C78 C 1.4303(12) -0.2662(9) 0.6499(8) 0.036(3) Uiso 1 1 d .
H78 H 1.3896 -0.2539 0.6810 0.043 Uiso 1 1 calc R
C79 C 1.5107(11) -0.2867(9) 0.6700(7) 0.032(3) Uani 1 1 d .
H79 H 1.5274 -0.2876 0.7148 0.038 Uiso 1 1 calc R
C80 C 1.3666(12) -0.2567(10) 0.4496(9) 0.041(4) Uani 1 1 d .
H80A H 1.3013 -0.2932 0.4664 0.049 Uiso 1 1 calc R
H80B H 1.3624 -0.2587 0.4022 0.049 Uiso 1 1 calc R
H80C H 1.3791 -0.2028 0.4646 0.049 Uiso 1 1 calc R
N10 N 1.6208(7) -0.4310(6) 0.4317(6) 0.023(2) Uani 1 1 d .
N11 N 1.7716(7) -0.4563(6) 0.5016(5) 0.019(2) Uani 1 1 d .
N12 N 1.7041(7) -0.3637(6) 0.6158(5) 0.020(2) Uani 1 1 d .
O10 O 1.8307(6) -0.2944(5) 0.4896(4) 0.0206(17) Uani 1 1 d .
H10X H 1.8378 -0.2484 0.5039 0.025 Uiso 1 1 d .
O11 O 1.6020(7) -0.3205(5) 0.5125(4) 0.0239(18) Uani 1 1 d .
O12 O 1.4496(7) -0.2790(6) 0.4721(5) 0.030(2) Uani 1 1 d .
O90 O 1.9654(8) -0.3207(7) 0.3266(6) 0.046(3) Uani 1 1 d U
C90 C 1.8151(15) -0.2937(14) 0.3019(11) 0.063(6) Uani 1 1 d U
H90A H 1.7804 -0.3465 0.3197 0.076 Uiso 1 1 calc R
H90B H 1.7736 -0.2863 0.2651 0.076 Uiso 1 1 calc R
H90C H 1.8229 -0.2536 0.3353 0.076 Uiso 1 1 calc R
C91 C 1.9151(15) -0.2862(13) 0.2808(10) 0.058(5) Uani 1 1 d U
H91A H 1.9583 -0.2296 0.2756 0.069 Uiso 1 1 calc R
H91B H 1.9077 -0.3129 0.2382 0.069 Uiso 1 1 calc R
C92 C 2.0662(14) -0.3096(14) 0.3137(9) 0.056(5) Uani 1 1 d U
H92A H 2.1110 -0.2532 0.3198 0.067 Uiso 1 1 calc R
H92B H 2.0705 -0.3251 0.2684 0.067 Uiso 1 1 calc R
C93 C 2.1019(15) -0.3584(15) 0.3582(11) 0.068(6) Uani 1 1 d U
H93A H 2.0785 -0.3546 0.4018 0.082 Uiso 1 1 calc R
H93B H 2.1778 -0.3393 0.3590 0.082 Uiso 1 1 calc R
H93C H 2.0730 -0.4136 0.3432 0.082 Uiso 1 1 calc R
O95 O 1.5228(9) 0.3229(6) -0.1872(7) 0.052(3) Uani 1 1 d U
C95 C 1.5714(12) 0.2728(10) -0.2113(9) 0.039(4) Uani 1 1 d U
H95A H 1.5359 0.2481 -0.2526 0.047 Uiso 1 1 calc R
H95B H 1.5634 0.2300 -0.1801 0.047 Uiso 1 1 calc R
C96 C 1.4192(12) 0.2859(10) -0.1761(9) 0.041(4) Uani 1 1 d U
H96A H 1.4088 0.2430 -0.1445 0.049 Uiso 1 1 calc R
H96B H 1.3809 0.2623 -0.2169 0.049 Uiso 1 1 calc R
C97 C 1.3788(16) 0.3460(12) -0.1497(10) 0.057(5) Uiso 1 1 d .
H97A H 1.4347 0.3870 -0.1252 0.069 Uiso 1 1 calc R
H97B H 1.3215 0.3197 -0.1212 0.069 Uiso 1 1 calc R
H97C H 1.3543 0.3702 -0.1857 0.069 Uiso 1 1 calc R
C98 C 1.6795(19) 0.3141(15) -0.2220(12) 0.075(6) Uiso 1 1 d .
H98A H 1.6876 0.3468 -0.2605 0.090 Uiso 1 1 calc R
H98B H 1.7126 0.2758 -0.2285 0.090 Uiso 1 1 calc R
H98C H 1.7123 0.3478 -0.1843 0.090 Uiso 1 1 calc R
Cl1 Cl 1.8861(2) 0.3880(2) 0.35047(15) 0.0286(7) Uani 1 1 d .
O100 O 1.8207(8) 0.3155(7) 0.3224(6) 0.042(3) Uani 1 1 d .
O101 O 1.8453(10) 0.4478(8) 0.3341(7) 0.056(3) Uani 1 1 d .
O102 O 1.9892(7) 0.4108(7) 0.3286(7) 0.046(3) Uani 1 1 d .
O103 O 1.8940(10) 0.3817(8) 0.4181(5) 0.051(3) Uani 1 1 d .
Cl2 Cl 1.8932(3) -0.0931(2) 0.15973(15) 0.0306(7) Uani 1 1 d .
O200 O 1.8373(11) -0.1150(10) 0.0994(6) 0.066(4) Uani 1 1 d .
O201 O 1.8238(8) -0.1171(9) 0.2108(5) 0.056(4) Uani 1 1 d .
O202 O 1.9656(8) -0.1316(7) 0.1663(6) 0.044(3) Uani 1 1 d .
O203 O 1.9486(14) -0.0117(10) 0.1632(9) 0.086(5) Uani 1 1 d .
Cl3 Cl 1.6098(2) -0.3752(2) 0.84931(16) 0.0283(7) Uani 1 1 d .
O300 O 1.5054(8) -0.3927(6) 0.8281(5) 0.033(2) Uiso 1 1 d .
O301 O 1.6722(9) -0.3006(8) 0.8247(8) 0.067(4) Uani 1 1 d .
O302 O 1.6187(10) -0.3723(9) 0.9176(6) 0.057(4) Uani 1 1 d .
O303 O 1.6449(11) -0.4341(10) 0.8254(8) 0.071(4) Uani 1 1 d .
Cl4 Cl 1.3855(2) -0.0850(2) 0.33494(15) 0.0278(7) Uani 1 1 d .
O400 O 1.4369(9) -0.1136(7) 0.2887(5) 0.044(3) Uani 1 1 d .
O401 O 1.4495(8) -0.0604(8) 0.3922(5) 0.047(3) Uani 1 1 d .
O402 O 1.2886(7) -0.1444(7) 0.3494(6) 0.042(3) Uani 1 1 d .
O403 O 1.3630(11) -0.0201(7) 0.3084(6) 0.051(3) Uani 1 1 d .

loop_
_atom_site_aniso_label
_atom_site_aniso_U_11
_atom_site_aniso_U_22
_atom_site_aniso_U_33
_atom_site_aniso_U_23
_atom_site_aniso_U_13
_atom_site_aniso_U_12
Cu1 0.0139(8) 0.0234(9) 0.0208(9) 0.0029(7) -0.0073(7) 0.0079(7)
Cu2 0.0144(8) 0.0243(9) 0.0145(8) 0.0029(7) -0.0048(6) 0.0088(7)
Cu3 0.0155(8) 0.0209(8) 0.0143(8) 0.0008(7) -0.0041(6) 0.0071(7)
Cu4 0.0142(8) 0.0200(8) 0.0211(9) -0.0003(7) -0.0038(7) 0.0072(7)
C1 0.022(6) 0.027(6) 0.025(7) 0.002(5) -0.012(5) 0.005(5)
C2 0.018(6) 0.031(7) 0.026(7) 0.000(5) -0.004(5) 0.005(5)
C3 0.022(6) 0.033(7) 0.025(7) 0.011(6) -0.007(5) 0.003(5)
C4 0.028(7) 0.026(6) 0.031(7) 0.003(6) -0.009(6) 0.014(6)
C5 0.018(6) 0.025(6) 0.028(7) 0.003(5) -0.011(5) 0.009(5)
C6 0.037(8) 0.017(6) 0.032(7) 0.004(5) -0.003(6) 0.008(6)
C7 0.014(5) 0.026(6) 0.032(7) 0.000(5) -0.015(5) 0.008(5)
C8 0.017(6) 0.021(6) 0.045(8) -0.005(6) -0.005(6) 0.005(5)
C9 0.022(6) 0.023(6) 0.035(7) 0.005(5) 0.001(5) 0.012(5)
C10 0.023(6) 0.023(6) 0.031(7) 0.001(5) 0.003(5) 0.009(5)
C11 0.018(6) 0.033(7) 0.026(7) -0.004(5) -0.004(5) 0.010(5)
C12 0.023(6) 0.035(7) 0.024(7) 0.003(6) -0.004(5) 0.014(6)
C13 0.023(6) 0.025(6) 0.018(6) -0.003(5) -0.009(5) 0.004(5)
C14 0.021(6) 0.022(6) 0.016(6) 0.001(5) -0.008(5) 0.002(5)
C15 0.007(5) 0.017(5) 0.025(6) 0.000(5) -0.005(4) 0.003(4)
C16 0.019(6) 0.015(5) 0.030(7) 0.006(5) 0.004(5) 0.000(5)
C17 0.014(6) 0.031(7) 0.038(8) 0.010(6) -0.002(5) 0.010(5)
C18 0.026(7) 0.036(7) 0.025(7) 0.013(6) -0.006(5) 0.011(6)
C19 0.020(6) 0.033(7) 0.020(6) 0.003(5) -0.011(5) 0.002(5)
C20 0.022(7) 0.038(8) 0.041(8) 0.001(7) -0.006(6) 0.011(6)
N1 0.013(5) 0.021(5) 0.037(6) 0.006(5) -0.001(4) 0.006(4)
N2 0.013(5) 0.018(5) 0.032(6) 0.000(4) -0.007(4) 0.008(4)
N3 0.015(5) 0.027(5) 0.023(5) 0.002(4) 0.000(4) 0.008(4)
O1 0.017(4) 0.025(4) 0.041(6) 0.007(4) -0.002(4) 0.011(4)
O2 0.027(5) 0.029(5) 0.014(4) -0.002(3) -0.011(3) 0.015(4)
O3 0.027(5) 0.036(5) 0.026(5) -0.002(4) -0.006(4) 0.018(4)
C21 0.010(5) 0.028(6) 0.027(7) -0.004(5) -0.006(5) 0.003(5)
C22 0.015(6) 0.032(7) 0.041(8) 0.005(6) -0.007(6) 0.005(5)
C23 0.014(6) 0.027(6) 0.043(8) 0.005(6) -0.013(5) 0.007(5)
C24 0.025(7) 0.027(7) 0.024(7) -0.001(5) -0.013(5) -0.002(5)
C26 0.017(6) 0.025(6) 0.021(6) -0.004(5) -0.011(5) 0.005(5)
C27 0.019(6) 0.033(7) 0.020(6) 0.012(5) 0.006(5) 0.009(5)
C28 0.016(6) 0.026(6) 0.017(6) 0.004(5) 0.003(5) 0.005(5)
C29 0.023(6) 0.031(7) 0.023(6) -0.004(5) -0.002(5) 0.010(5)
C30 0.030(7) 0.035(8) 0.053(10) 0.004(7) 0.009(7) 0.023(6)
C31 0.031(8) 0.051(9) 0.061(11) 0.027(8) 0.016(7) 0.031(7)
C32 0.014(6) 0.046(8) 0.047(9) 0.014(7) 0.000(6) 0.015(6)
C33 0.020(6) 0.030(7) 0.022(6) 0.013(5) -0.007(5) 0.008(5)
C34 0.023(6) 0.022(6) 0.016(6) 0.005(5) -0.008(5) -0.002(5)
C36 0.026(7) 0.023(6) 0.020(6) -0.007(5) -0.007(5) -0.005(5)
C37 0.046(9) 0.034(7) 0.011(6) -0.005(5) -0.001(6) -0.005(7)
C38 0.045(9) 0.036(8) 0.024(7) 0.010(6) -0.016(7) -0.008(7)
C39 0.035(8) 0.041(8) 0.021(7) 0.009(6) -0.010(6) 0.006(6)
C40 0.049(9) 0.034(8) 0.050(10) 0.001(7) 0.035(8) 0.012(7)
N4 0.011(5) 0.022(5) 0.034(6) 0.004(4) -0.003(4) 0.007(4)
N5 0.009(4) 0.031(6) 0.026(6) 0.004(5) -0.004(4) 0.006(4)
N6 0.021(5) 0.032(6) 0.018(5) 0.009(4) -0.005(4) 0.014(5)
O4 0.020(4) 0.027(4) 0.011(4) 0.003(3) -0.002(3) 0.004(3)
O5 0.016(4) 0.028(4) 0.019(4) 0.001(3) -0.007(3) 0.007(3)
O6 0.032(5) 0.037(5) 0.029(5) -0.002(4) 0.009(4) 0.013(4)
C42 0.021(6) 0.031(7) 0.030(7) -0.003(6) -0.008(5) 0.010(5)
C43 0.013(6) 0.035(7) 0.026(7) -0.003(6) 0.000(5) 0.005(5)
C44 0.028(7) 0.025(6) 0.028(7) -0.002(5) -0.001(6) 0.009(5)
C45 0.020(6) 0.018(6) 0.022(6) -0.002(5) -0.008(5) 0.005(5)
C46 0.019(6) 0.031(7) 0.024(6) 0.009(5) 0.001(5) 0.011(5)
C49 0.010(5) 0.030(6) 0.031(7) 0.010(5) -0.003(5) 0.007(5)
C50 0.021(6) 0.021(6) 0.037(8) 0.004(5) -0.005(5) 0.010(5)
C51 0.016(6) 0.026(6) 0.035(7) 0.000(5) -0.006(5) 0.010(5)
C52 0.015(5) 0.032(7) 0.013(5) -0.002(5) -0.007(4) 0.008(5)
C53 0.017(6) 0.015(5) 0.027(6) -0.003(5) 0.002(5) 0.004(4)
C54 0.015(5) 0.015(5) 0.024(6) 0.000(5) 0.000(5) -0.002(4)
C55 0.016(5) 0.015(5) 0.012(5) -0.004(4) -0.009(4) -0.001(4)
C56 0.020(6) 0.019(6) 0.027(7) 0.007(5) 0.001(5) 0.005(5)
C57 0.030(7) 0.026(6) 0.015(6) 0.000(5) -0.010(5) 0.008(5)
C58 0.040(8) 0.031(7) 0.009(6) 0.002(5) -0.007(5) 0.005(6)
C59 0.032(7) 0.026(6) 0.017(6) -0.002(5) 0.002(5) 0.008(5)
C60 0.018(6) 0.029(7) 0.042(8) 0.010(6) -0.011(6) 0.010(5)
N7 0.013(5) 0.027(5) 0.017(5) -0.003(4) -0.005(4) 0.007(4)
N8 0.021(5) 0.025(5) 0.024(6) 0.005(4) 0.001(4) 0.008(4)
N9 0.015(5) 0.019(5) 0.014(5) -0.002(4) -0.011(4) 0.005(4)
O7 0.027(5) 0.025(4) 0.013(4) 0.000(3) -0.010(3) 0.001(4)
O8 0.021(4) 0.020(4) 0.017(4) -0.005(3) -0.009(3) 0.008(3)
O9 0.022(4) 0.034(5) 0.025(5) 0.005(4) -0.006(4) 0.016(4)
C61 0.012(5) 0.025(6) 0.037(8) -0.001(6) -0.003(5) 0.003(5)
C62 0.015(6) 0.035(7) 0.027(7) -0.012(6) -0.012(5) 0.005(5)
C63 0.018(6) 0.041(8) 0.044(9) -0.014(7) 0.000(6) 0.004(6)
C64 0.017(6) 0.029(7) 0.040(8) -0.022(6) -0.005(6) 0.001(5)
C65 0.016(6) 0.018(6) 0.039(8) -0.004(5) -0.003(5) 0.004(5)
C66 0.022(6) 0.022(6) 0.038(8) -0.003(5) 0.001(6) 0.010(5)
C67 0.009(5) 0.025(6) 0.040(8) 0.002(5) 0.009(5) 0.008(5)
C68 0.014(6) 0.019(6) 0.052(9) 0.009(6) 0.002(6) 0.005(5)
C69 0.019(6) 0.022(6) 0.043(8) 0.008(6) -0.001(6) 0.010(5)
C70 0.024(6) 0.029(7) 0.029(7) 0.009(6) -0.005(5) 0.008(5)
C71 0.031(7) 0.031(7) 0.031(7) 0.010(6) -0.004(6) 0.009(6)
C72 0.021(6) 0.029(7) 0.030(7) 0.002(6) -0.010(5) 0.007(5)
C73 0.021(6) 0.028(6) 0.017(6) -0.001(5) -0.002(5) 0.006(5)
C74 0.018(6) 0.026(6) 0.022(6) -0.008(5) -0.004(5) 0.006(5)
C75 0.011(5) 0.014(5) 0.031(7) -0.003(5) 0.000(5) 0.002(4)
C76 0.010(5) 0.020(6) 0.033(7) -0.002(5) -0.003(5) 0.000(4)
C77 0.027(7) 0.032(7) 0.045(9) -0.011(6) 0.004(6) 0.013(6)
C79 0.030(7) 0.037(8) 0.031(7) -0.011(6) -0.004(6) 0.016(6)
C80 0.029(8) 0.048(9) 0.052(10) -0.009(8) -0.018(7) 0.023(7)
N10 0.008(4) 0.019(5) 0.039(6) -0.014(5) -0.006(4) 0.001(4)
N11 0.011(4) 0.018(5) 0.029(6) 0.001(4) 0.004(4) 0.006(4)
N12 0.012(4) 0.020(5) 0.026(5) -0.003(4) -0.009(4) 0.004(4)
O10 0.015(4) 0.021(4) 0.027(5) -0.003(3) -0.002(3) 0.009(3)
O11 0.023(4) 0.026(4) 0.026(5) 0.003(4) 0.007(4) 0.012(4)
O12 0.025(5) 0.043(6) 0.028(5) -0.002(4) -0.004(4) 0.021(4)
O90 0.028(5) 0.044(6) 0.066(8) 0.019(6) 0.001(5) 0.014(5)
C90 0.054(11) 0.086(15) 0.070(14) 0.021(12) -0.003(10) 0.050(11)
C91 0.048(11) 0.068(13) 0.061(12) 0.016(10) -0.011(9) 0.027(10)
C92 0.035(9) 0.094(15) 0.048(11) 0.005(10) -0.002(8) 0.034(10)
C93 0.041(10) 0.102(17) 0.080(15) 0.030(13) 0.015(10) 0.047(11)
O95 0.037(6) 0.029(6) 0.094(10) -0.012(6) 0.004(6) 0.016(5)
C95 0.029(7) 0.045(9) 0.054(10) -0.008(7) -0.003(7) 0.026(7)
C96 0.032(8) 0.039(8) 0.052(10) 0.001(7) 0.006(7) 0.013(7)
Cl1 0.0206(14) 0.0447(18) 0.0258(15) -0.0011(13) -0.0052(12) 0.0188(13)
O100 0.021(5) 0.051(7) 0.049(7) -0.005(5) -0.011(5) 0.010(5)
O101 0.054(8) 0.061(8) 0.072(9) 0.014(7) 0.007(7) 0.044(7)
O102 0.010(4) 0.044(6) 0.086(9) 0.016(6) 0.005(5) 0.012(4)
O103 0.059(8) 0.074(9) 0.027(6) -0.004(6) -0.012(5) 0.034(7)
Cl2 0.0322(16) 0.0485(19) 0.0224(15) 0.0099(14) 0.0038(13) 0.0278(15)
O200 0.074(9) 0.131(13) 0.028(6) -0.007(7) -0.014(6) 0.082(10)
O201 0.026(5) 0.122(12) 0.026(6) 0.009(6) 0.009(4) 0.034(7)
O202 0.021(5) 0.071(8) 0.054(7) 0.013(6) 0.002(5) 0.034(5)
O203 0.091(12) 0.065(10) 0.101(14) 0.033(9) 0.010(10) 0.028(9)
Cl3 0.0191(14) 0.0415(17) 0.0275(16) 0.0007(13) -0.0068(12) 0.0158(13)
O301 0.023(6) 0.069(9) 0.105(12) 0.041(8) 0.003(6) 0.014(6)
O302 0.057(8) 0.098(11) 0.033(6) -0.005(7) -0.010(6) 0.051(8)
O303 0.058(9) 0.090(11) 0.081(10) -0.035(9) -0.017(8) 0.049(8)
Cl4 0.0238(15) 0.0413(17) 0.0218(15) -0.0042(13) -0.0056(12) 0.0169(13)
O400 0.057(7) 0.068(8) 0.025(5) -0.003(5) 0.003(5) 0.042(6)
O401 0.029(6) 0.083(9) 0.030(6) -0.021(6) -0.009(4) 0.026(6)
O402 0.014(4) 0.043(6) 0.059(7) -0.009(5) -0.002(5) 0.000(4)
O403 0.075(9) 0.046(7) 0.044(7) -0.005(5) -0.001(6) 0.037(7)

loop_
_atom_type_symbol
_atom_type_description
_atom_type_scat_dispersion_real
_atom_type_scat_dispersion_imag
_atom_type_scat_source
C C 0.0181 0.0091 'International Tables Vol C Tables 4.2.6.8 and 6.1.1.4'
H H 0.0000 0.0000 'International Tables Vol C Tables 4.2.6.8 and 6.1.1.4'
N N 0.0311 0.0180 'International Tables Vol C Tables 4.2.6.8 and 6.1.1.4'
O O 0.0492 0.0322 'International Tables Vol C Tables 4.2.6.8 and 6.1.1.4'
Cl Cl 0.3639 0.7018 'International Tables Vol C Tables 4.2.6.8 and 6.1.1.4'
Cu Cu -1.9646 0.5888 'International Tables Vol C Tables 4.2.6.8 and 6.1.1.4'

loop_
_geom_angle_atom_site_label_1
_geom_angle_atom_site_label_2
_geom_angle_atom_site_label_3
_geom_angle
O2 Cu1 N3 90.9(4)
O2 Cu1 N1 86.4(4)
N3 Cu1 N1 160.0(4)
O2 Cu1 N2 163.9(4)
N3 Cu1 N2 104.1(4)
N1 Cu1 N2 81.3(4)
O2 Cu1 O1 94.3(3)
N3 Cu1 O1 97.2(4)
N1 Cu1 O1 102.8(4)
N2 Cu1 O1 78.6(3)
O5 Cu2 N6 90.7(4)
O5 Cu2 N4 86.2(4)
N6 Cu2 N4 161.5(4)
O5 Cu2 N5 163.9(4)
N6 Cu2 N5 104.5(4)
N4 Cu2 N5 80.9(4)
O5 Cu2 O4 93.9(3)
N6 Cu2 O4 95.6(4)
N4 Cu2 O4 102.8(4)
N5 Cu2 O4 79.8(4)
O8 Cu3 N9 91.3(4)
O8 Cu3 N7 86.3(4)
N9 Cu3 N7 162.4(4)
O8 Cu3 N8 164.8(4)
N9 Cu3 N8 103.2(4)
N7 Cu3 N8 81.3(4)
O8 Cu3 O7 95.0(3)
N9 Cu3 O7 95.6(4)
N7 Cu3 O7 102.0(4)
N8 Cu3 O7 79.2(4)
O11 Cu4 N10 86.9(4)
O11 Cu4 N12 90.5(4)
N10 Cu4 N12 163.0(4)
O11 Cu4 N11 165.7(4)
N10 Cu4 N11 80.6(4)
N12 Cu4 N11 103.4(4)
O11 Cu4 O10 96.4(3)
N10 Cu4 O10 99.7(4)
N12 Cu4 O10 97.4(4)
N11 Cu4 O10 79.0(3)
N1 C1 C2 122.8(12)
C1 C2 C3 119.4(13)
C4 C3 C2 118.5(12)
C3 C4 C5 119.5(12)
N1 C5 C4 122.3(12)
N1 C5 C6 114.2(11)
C4 C5 C6 123.5(11)
C5 C6 N2 112.2(10)
N2 C7 C8 111.5(10)
O1 C8 C7 104.5(10)
N2 C9 C10 112.6(10)
C11 C10 C9 113.9(11)
C10 C11 C12 113.1(11)
N3 C12 C11 112.6(11)
N3 C13 C14 127.7(12)
C19 C14 C15 121.7(12)
C19 C14 C13 117.8(12)
C15 C14 C13 120.5(10)
O2 C15 C14 124.8(11)
O2 C15 C16 117.4(11)
C14 C15 C16 117.9(11)
O3 C16 C17 124.3(12)
O3 C16 C15 115.3(11)
C17 C16 C15 120.4(12)
C18 C17 C16 119.7(12)
C19 C18 C17 120.6(11)
C18 C19 C14 119.6(13)
C1 N1 C5 117.3(11)
C1 N1 Cu1 126.6(8)
C5 N1 Cu1 115.9(9)
C7 N2 C6 108.8(10)
C7 N2 C9 109.3(10)
C6 N2 C9 107.4(10)
C7 N2 Cu1 108.0(7)
C6 N2 Cu1 104.5(8)
C9 N2 Cu1 118.5(8)
C13 N3 C12 114.5(11)
C13 N3 Cu1 123.8(9)
C12 N3 Cu1 121.6(8)
C8 O1 Cu1 110.7(7)
C15 O2 Cu1 126.1(8)
C16 O3 C20 117.2(10)
N4 C21 C22 120.8(13)
C23 C22 C21 119.5(13)
C22 C23 C24 118.0(11)
C25 C24 C23 120.2(13)
N4 C25 C24 121.6(12)
N4 C25 C26 114.0(10)
C24 C25 C26 124.1(12)
N5 C26 C25 111.9(10)
C28 C27 N5 112.6(10)
O4 C28 C27 104.6(9)
N5 C29 C30 112.4(11)
C31 C30 C29 112.7(12)
C32 C31 C30 115.3(11)
C31 C32 N6 114.3(11)
N6 C33 C34 127.9(11)
C35 C34 C39 118.7(13)
C35 C34 C33 121.8(11)
C39 C34 C33 119.4(12)
O5 C35 C34 122.7(11)
O5 C35 C36 117.9(11)
C34 C35 C36 119.5(12)
O6 C36 C37 125.9(14)
O6 C36 C35 114.5(11)
C37 C36 C35 119.6(14)
C36 C37 C38 120.8(15)
C39 C38 C37 121.0(14)
C38 C39 C34 120.3(14)
C25 N4 C21 119.9(10)
C25 N4 Cu2 114.9(8)
C21 N4 Cu2 124.8(9)
C26 N5 C29 107.6(10)
C26 N5 C27 109.5(9)
C29 N5 C27 109.3(10)
C26 N5 Cu2 104.0(8)
C29 N5 Cu2 120.4(8)
C27 N5 Cu2 105.6(8)
C33 N6 C32 116.9(11)
C33 N6 Cu2 124.2(9)
C32 N6 Cu2 118.8(8)
C28 O4 Cu2 110.0(7)
C35 O5 Cu2 128.8(8)
C36 O6 C40 118.1(12)
N7 C41 C42 122.2(12)
C41 C42 C43 119.3(12)
C42 C43 C44 119.1(12)
C45 C44 C43 118.2(13)
N7 C45 C44 122.2(11)
N7 C45 C46 115.2(11)
C44 C45 C46 122.5(12)
C45 C46 N8 111.5(10)
C48 C47 N8 110.4(11)
O7 C48 C47 105.9(10)
N8 C49 C50 111.8(10)
C49 C50 C51 112.7(11)
C52 C51 C50 115.0(11)
N9 C52 C51 113.8(10)
N9 C53 C54 127.7(11)
C55 C54 C59 119.4(11)
C55 C54 C53 122.9(11)
C59 C54 C53 117.7(11)
O8 C55 C54 123.0(10)
O8 C55 C56 118.1(11)
C54 C55 C56 118.9(11)
O9 C56 C57 126.3(11)
O9 C56 C55 113.3(11)
C57 C56 C55 120.3(12)
C56 C57 C58 121.1(12)
C59 C58 C57 119.7(12)
C58 C59 C54 120.6(12)
C45 N7 C41 118.9(11)
C45 N7 Cu3 114.7(8)
C41 N7 Cu3 126.0(9)
C46 N8 C49 107.2(9)
C46 N8 C47 108.4(10)
C49 N8 C47 109.4(10)
C46 N8 Cu3 104.0(7)
C49 N8 Cu3 120.1(8)
C47 N8 Cu3 107.1(8)
C53 N9 C52 115.1(10)
C53 N9 Cu3 123.3(8)
C52 N9 Cu3 121.4(7)
C48 O7 Cu3 109.4(7)
C55 O8 Cu3 128.8(7)
C56 O9 C60 117.0(10)
N10 C61 C62 122.9(12)
C61 C62 C63 118.3(13)
C64 C63 C62 119.0(14)
C63 C64 C65 120.7(13)
C64 C65 N10 122.1(12)
C64 C65 C66 124.2(12)
N10 C65 C66 113.7(12)
N11 C66 C65 110.0(10)
N11 C67 C68 112.4(10)
O10 C68 C67 104.6(10)
N11 C69 C70 110.7(10)
C69 C70 C71 111.8(11)
C72 C71 C70 114.3(11)
N12 C72 C71 112.6(11)
N12 C73 C74 128.3(12)
C75 C74 C73 122.6(11)
C75 C74 C79 120.9(12)
C73 C74 C79 116.5(12)
O11 C75 C74 122.9(11)
O11 C75 C76 118.4(12)
C74 C75 C76 118.7(11)
O12 C76 C77 126.4(12)
O12 C76 C75 114.6(11)
C77 C76 C75 119.1(13)
C78 C77 C76 121.3(14)
C79 C78 C77 120.7(14)
C78 C79 C74 119.3(14)
C61 N10 C65 116.9(11)
C61 N10 Cu4 127.0(9)
C65 N10 Cu4 116.0(9)
C66 N11 C67 108.9(10)
C66 N11 C69 106.3(9)
C67 N11 C69 108.6(9)
C66 N11 Cu4 105.4(7)
C67 N11 Cu4 107.7(7)
C69 N11 Cu4 119.6(8)
C73 N12 C72 116.4(11)
C73 N12 Cu4 122.2(8)
C72 N12 Cu4 121.4(9)
C68 O10 Cu4 111.2(7)
C75 O11 Cu4 128.1(8)
C76 O12 C80 116.9(11)
C92 O90 C91 115.1(14)
C90 C91 O90 110.8(16)
O90 C92 C93 108.9(16)
C96 O95 C95 114.8(12)
O95 C95 C98 112.8(16)
O95 C96 C97 108.8(14)
O103 Cl1 O100 110.7(8)
O103 Cl1 O102 105.7(8)
O100 Cl1 O102 111.3(7)
O103 Cl1 O101 110.3(8)
O100 Cl1 O101 109.1(7)
O102 Cl1 O101 109.7(7)
O203 Cl2 O201 110.3(11)
O203 Cl2 O200 110.7(10)
O201 Cl2 O200 109.6(8)
O203 Cl2 O202 108.1(9)
O201 Cl2 O202 108.6(7)
O200 Cl2 O202 109.6(7)
O302 Cl3 O300 110.6(7)
O302 Cl3 O301 109.2(10)
O300 Cl3 O301 108.6(6)
O302 Cl3 O303 109.5(9)
O300 Cl3 O303 109.9(7)
O301 Cl3 O303 109.1(10)
O400 Cl4 O402 110.6(7)
O400 Cl4 O401 109.5(7)
O402 Cl4 O401 110.3(7)
O400 Cl4 O403 109.7(7)
O402 Cl4 O403 106.4(8)
O401 Cl4 O403 110.2(8)

loop_
_geom_bond_atom_site_label_1
_geom_bond_atom_site_label_2
_geom_bond_distance
Cu1 O2 1.927(9)
Cu1 N3 2.008(11)
Cu1 N1 2.014(11)
Cu1 N2 2.147(9)
Cu1 O1 2.225(9)
Cu2 O5 1.905(9)
Cu2 N6 2.023(10)
Cu2 N4 2.060(10)
Cu2 N5 2.129(11)
Cu2 O4 2.230(8)
Cu3 O8 1.911(8)
Cu3 N9 2.015(10)
Cu3 N7 2.039(10)
Cu3 N8 2.136(11)
Cu3 O7 2.234(9)
Cu4 O11 1.917(9)
Cu4 N10 2.021(11)
Cu4 N12 2.022(11)
Cu4 N11 2.131(10)
Cu4 O10 2.218(8)
C1 N1 1.355(18)
C1 C2 1.373(19)
C2 C3 1.391(18)
C3 C4 1.38(2)
C4 C5 1.382(19)
C5 N1 1.362(15)
C5 C6 1.480(19)
C6 N2 1.488(16)
C7 N2 1.475(15)
C7 C8 1.532(18)
C8 O1 1.419(15)
C9 N2 1.499(17)
C9 C10 1.531(18)
C10 C11 1.530(18)
C11 C12 1.541(19)
C12 N3 1.485(16)
C13 N3 1.275(16)
C13 C14 1.468(18)
C14 C19 1.393(16)
C14 C15 1.400(17)
C15 O2 1.320(13)
C15 C16 1.415(17)
C16 O3 1.366(16)
C16 C17 1.407(17)
C17 C18 1.39(2)
C18 C19 1.38(2)
C20 O3 1.433(17)
C21 N4 1.348(16)
C21 C22 1.381(17)
C22 C23 1.36(2)
C23 C24 1.39(2)
C24 C25 1.356(17)
C25 N4 1.308(16)
C25 C26 1.502(17)
C26 N5 1.464(14)
C27 C28 1.494(18)
C27 N5 1.516(15)
C28 O4 1.423(14)
C29 N5 1.485(16)
C29 C30 1.53(2)
C30 C31 1.53(2)
C31 C32 1.49(2)
C32 N6 1.498(17)
C33 N6 1.239(17)
C33 C34 1.463(19)
C34 C35 1.411(17)
C34 C39 1.436(18)
C35 O5 1.314(15)
C35 C36 1.411(18)
C36 O6 1.371(17)
C36 C37 1.388(18)
C37 C38 1.39(2)
C38 C39 1.35(2)
C40 O6 1.429(16)
C41 N7 1.341(16)
C41 C42 1.369(19)
C42 C43 1.374(19)
C43 C44 1.395(18)
C44 C45 1.382(19)
C45 N7 1.339(16)
C45 C46 1.479(16)
C46 N8 1.493(15)
C47 C48 1.508(18)
C47 N8 1.509(17)
C48 O7 1.414(15)
C49 N8 1.495(15)
C49 C50 1.514(19)
C50 C51 1.539(19)
C51 C52 1.519(17)
C52 N9 1.463(14)
C53 N9 1.285(16)
C53 C54 1.436(17)
C54 C55 1.391(17)
C54 C59 1.420(17)
C55 O8 1.313(14)
C55 C56 1.420(16)
C56 O9 1.365(16)
C56 C57 1.372(18)
C57 C58 1.38(2)
C58 C59 1.376(19)
C60 O9 1.436(13)
C61 N10 1.356(16)
C61 C62 1.373(19)
C62 C63 1.40(2)
C63 C64 1.35(2)
C64 C65 1.361(19)
C65 N10 1.367(16)
C65 C66 1.511(18)
C66 N11 1.484(16)
C67 N11 1.493(14)
C67 C68 1.508(18)
C68 O10 1.433(14)
C69 N11 1.524(16)
C69 C70 1.528(19)
C70 C71 1.53(2)
C71 C72 1.519(18)
C72 N12 1.462(15)
C73 N12 1.307(16)
C73 C74 1.423(17)
C74 C75 1.390(18)
C74 C79 1.426(18)
C75 O11 1.314(15)
C75 C76 1.423(16)
C76 O12 1.362(16)
C76 C77 1.391(19)
C77 C78 1.39(2)
C78 C79 1.36(2)
C80 O12 1.424(15)
O90 C92 1.375(19)
O90 C91 1.439(19)
C90 C91 1.43(3)
C92 C93 1.48(3)
O95 C96 1.373(18)
O95 C95 1.423(17)
C95 C98 1.43(3)
C96 C97 1.51(2)
Cl1 O103 1.407(11)
Cl1 O100 1.407(11)
Cl1 O102 1.426(10)
Cl1 O101 1.442(11)
Cl2 O203 1.395(17)
Cl2 O201 1.412(11)
Cl2 O200 1.422(12)
Cl2 O202 1.428(9)
Cl3 O302 1.413(12)
Cl3 O300 1.420(10)
Cl3 O301 1.421(13)
Cl3 O303 1.428(13)
Cl4 O400 1.421(10)
Cl4 O402 1.421(10)
Cl4 O401 1.423(11)
Cl4 O403 1.438(12)

loop_
_geom_hbond_atom_site_label_D
_geom_hbond_atom_site_label_H
_geom_hbond_atom_site_label_A
_geom_hbond_distance_DH
_geom_hbond_distance_HA
_geom_hbond_distance_DA
_geom_hbond_angle_DHA
O1 H1X O5 0.86 1.88 2.734(12) 179.9
O4 H4X O2 0.86 1.83 2.691(12) 179.9
O7 H7X O11 0.86 1.83 2.688(12) 179.7
O10 H10X O8 0.86 1.91 2.770(11) 179.7
